data_8107643
loop_
_publ_author_name
'Hosten, Eric C.'
'Betz, Richard'

_publ_section_title
;
 Crystal structure of 4-bromo-4&#x2019;-methoxy-biphenyl, at 200 K,
 C13H11BrO
;
_journal_issue 1
_journal_name_full 'Zeitschrift f\"ur Kristallographie - New Crystal Structures'
_journal_page_first 29
_journal_page_last 30
_journal_paper_doi 10.1515/ncrs-2014-0233
_journal_volume 230
_journal_year 2015
_chemical_formula_sum 'C13 H11 Br O'
_chemical_formula_weight 263.12
_chemical_name_common
;
4-bromo-4'-methoxy-biphenyl,
;
_space_group_IT_number 29
_space_group_name_Hall 'P 2c -2ac'
_space_group_name_H-M_alt 'P c a 21'
_symmetry_cell_setting orthorhombic
_symmetry_Int_Tables_number 29
_symmetry_space_group_name_Hall 'P 2c -2ac'
_symmetry_space_group_name_H-M 'P c a 21'
_cell_angle_alpha 90.
_cell_angle_beta 90.
_cell_angle_gamma 90.
_cell_formula_units_Z 4
_cell_length_a 6.0941(6)
_cell_length_b 7.3417(7)
_cell_length_c 24.394(2)
_cell_volume 1091.41(17)
_diffrn_ambient_temperature 200
_diffrn_radiation_probe x-ray
_diffrn_radiation_type MoK\a
_diffrn_radiation_wavelength 0.71073
_exptl_absorpt_coefficient_mu 3.734
_exptl_crystal_density_diffrn 1.601
_exptl_crystal_density_method 'Not Measured'
_exptl_crystal_F_000 528
_refine_ls_number_parameters 139
_refine_ls_number_reflns 2191
_refine_ls_R_factor_gt 0.0472
_refine_ls_wR_factor_gt 0.1175
_cod_data_source_file Z-2015-029.cif
_cod_data_source_block 1
_cod_database_code 8107643

loop_
_space_group_symop_id
_space_group_symop_operation_xyz
1 x,y,z
2 -x,-y,1/2+z
3 1/2-x,y,1/2+z
4 1/2+x,-y,z

loop_
_atom_site_aniso_label
_atom_site_aniso_U_11
_atom_site_aniso_U_22
_atom_site_aniso_U_33
_atom_site_aniso_U_23
_atom_site_aniso_U_13
_atom_site_aniso_U_12
Br1 0.0461(3) 0.0524(3) 0.0285(2) 0.0018(5) 0.0096(3) 0.0029(3)
O1 0.023(2) 0.035(2) 0.028(2) -0.002(2) 0.0000(10) 0.001(2)
C1 0.030(3) 0.069(4) 0.030(3) -0.003(3) 0.006(2) -0.006(3)
C11 0.014(2) 0.012(2) 0.023(2) 0.001(2) 0.001(2) 0.000(2)
C12 0.027(3) 0.022(3) 0.024(3) 0.005(2) -0.002(2) 0.007(3)
C13 0.026(3) 0.028(2) 0.031(3) 0.002(2) 0.001(2) 0.010(2)
C14 0.023(2) 0.025(3) 0.023(2) 0.002(2) 0.004(2) -0.006(2)
C15 0.025(3) 0.041(3) 0.030(3) 0.005(2) -0.002(2) 0.004(2)
C16 0.024(3) 0.030(3) 0.033(3) 0.002(2) -0.003(2) 0.005(2)
C21 0.015(2) 0.013(2) 0.026(2) -0.001(2) -0.005(2) -0.001(2)
C22 0.021(2) 0.020(2) 0.032(3) 0.002(2) -0.002(2) 0.005(2)
C23 0.029(3) 0.025(3) 0.028(3) 0.002(2) -0.007(2) 0.002(3)
C24 0.020(2) 0.017(2) 0.024(2) -0.004(2) -0.002(2) -0.003(2)
C25 0.019(2) 0.019(2) 0.035(3) 0.000(2) -0.002(2) 0.004(2)
C26 0.030(2) 0.019(2) 0.026(2) 0.003(2) -0.005(2) 0.007(2)

loop_
_atom_site_label
_atom_site_type_symbol
_atom_site_thermal_displace_type
_atom_site_fract_x
_atom_site_fract_y
_atom_site_fract_z
_atom_site_occupancy
_atom_site_U_iso_or_equiv
_atom_site_calc_flag
_atom_site_refinement_flags
_atom_site_disorder_assembly
_atom_site_disorder_group
Br1 Br Uani 0.44241(9) 0.22533(7) -0.19927(3) 1.000 0.0423(2) . . . .
O1 O Uani -0.2142(6) 0.2381(5) 0.1934(2) 1.000 0.0287(12) . . . .
C1 C Uani -0.4113(9) 0.3220(10) 0.2061(2) 1.000 0.0430(19) . . . .
C11 C Uani 0.1360(8) 0.2478(5) -0.0223(2) 1.000 0.0163(12) . . . .
C12 C Uani 0.3480(10) 0.1768(7) -0.0321(2) 1.000 0.0243(17) . . . .
C13 C Uani 0.4360(10) 0.1680(7) -0.0846(2) 1.000 0.0283(16) . . . .
C14 C Uani 0.3175(8) 0.2380(6) -0.1278(2) 1.000 0.0237(14) . . . .
C15 C Uani 0.1140(9) 0.3138(8) -0.1193(2) 1.000 0.0320(17) . . . .
C16 C Uani 0.0241(9) 0.3220(7) -0.0676(2) 1.000 0.0290(17) . . . .
C21 C Uani 0.0389(8) 0.2497(5) 0.0343(2) 1.000 0.0180(12) . . . .
C22 C Uani 0.1437(9) 0.1587(6) 0.0774(2) 1.000 0.0243(14) . . . .
C23 C Uani 0.0560(9) 0.1570(8) 0.1294(2) 1.000 0.0273(17) . . . .
C24 C Uani -0.1417(9) 0.2472(6) 0.1405(2) 1.000 0.0203(12) . . . .
C25 C Uani -0.2449(8) 0.3392(6) 0.0977(2) 1.000 0.0243(14) . . . .
C26 C Uani -0.1554(9) 0.3385(6) 0.0458(2) 1.000 0.0250(12) . . . .
H1A H Uiso -0.39680 0.45360 0.20140 1.000 0.0640 . . . .
H1B H Uiso -0.45050 0.29450 0.24420 1.000 0.0640 . . . .
H1C H Uiso -0.52640 0.27580 0.18160 1.000 0.0640 . . . .
H12 H Uiso 0.43200 0.13370 -0.00200 1.000 0.0300 . . . .
H13 H Uiso 0.57600 0.11460 -0.09050 1.000 0.0340 . . . .
H15 H Uiso 0.03420 0.36120 -0.14950 1.000 0.0390 . . . .
H16 H Uiso -0.11480 0.37820 -0.06250 1.000 0.0350 . . . .
H22 H Uiso 0.27800 0.09700 0.07070 1.000 0.0290 . . . .
H23 H Uiso 0.13010 0.09420 0.15800 1.000 0.0330 . . . .
H25 H Uiso -0.37800 0.40290 0.10440 1.000 0.0290 . . . .
H26 H Uiso -0.22950 0.40090 0.01720 1.000 0.0300 . . . .

loop_
_atom_type_symbol
_atom_type_description
_atom_type_scat_dispersion_real
_atom_type_scat_dispersion_imag
_atom_type_scat_source
C C 0.0033 0.0016 ' International Tables Vol C Tables 4.2.6.8 and 6.1.1.4'
H H 0.0000 0.0000 ' International Tables Vol C Tables 4.2.6.8 and 6.1.1.4'
Br Br -0.2901 2.4595 ' International Tables Vol C Tables 4.2.6.8 and 6.1.1.4'
O O 0.0106 0.0060 ' International Tables Vol C Tables 4.2.6.8 and 6.1.1.4'

loop_
_geom_angle_atom_site_label_1
_geom_angle_atom_site_label_2
_geom_angle_atom_site_label_3
_geom_angle
_geom_angle_site_symmetry_1
_geom_angle_site_symmetry_2
_geom_angle_site_symmetry_3
_geom_angle_publ_flag
C1 O1 C24 118.1(4) . . . yes
C12 C11 C16 116.9(4) . . . no
C12 C11 C21 121.3(4) . . . no
C16 C11 C21 121.8(4) . . . no
C11 C12 C13 121.7(5) . . . no
C12 C13 C14 119.0(5) . . . no
Br1 C14 C13 118.2(4) . . . yes
Br1 C14 C15 121.2(4) . . . yes
C13 C14 C15 120.6(5) . . . no
C14 C15 C16 121.0(5) . . . no
C11 C16 C15 120.6(5) . . . no
C11 C21 C22 120.4(4) . . . no
C11 C21 C26 121.9(4) . . . no
C22 C21 C26 117.7(5) . . . no
C21 C22 C23 121.3(5) . . . no
C22 C23 C24 120.5(5) . . . no
O1 C24 C23 116.0(4) . . . yes
O1 C24 C25 125.9(5) . . . yes
C23 C24 C25 118.2(5) . . . no
C24 C25 C26 120.5(5) . . . no
C21 C26 C25 121.9(5) . . . no
O1 C1 H1A 110.00 . . . no
O1 C1 H1B 109.00 . . . no
O1 C1 H1C 109.00 . . . no
H1A C1 H1B 110.00 . . . no
H1A C1 H1C 110.00 . . . no
H1B C1 H1C 109.00 . . . no
C11 C12 H12 119.00 . . . no
C13 C12 H12 119.00 . . . no
C12 C13 H13 120.00 . . . no
C14 C13 H13 121.00 . . . no
C14 C15 H15 120.00 . . . no
C16 C15 H15 119.00 . . . no
C11 C16 H16 120.00 . . . no
C15 C16 H16 120.00 . . . no
C21 C22 H22 119.00 . . . no
C23 C22 H22 119.00 . . . no
C22 C23 H23 120.00 . . . no
C24 C23 H23 120.00 . . . no
C24 C25 H25 120.00 . . . no
C26 C25 H25 120.00 . . . no
C21 C26 H26 119.00 . . . no
C25 C26 H26 119.00 . . . no

loop_
_geom_bond_atom_site_label_1
_geom_bond_atom_site_label_2
_geom_bond_distance
_geom_bond_site_symmetry_1
_geom_bond_site_symmetry_2
_geom_bond_publ_flag
Br1 C14 1.905(5) . . yes
O1 C1 1.385(7) . . yes
O1 C24 1.366(7) . . yes
C11 C12 1.414(8) . . no
C11 C16 1.408(7) . . no
C11 C21 1.502(7) . . no
C12 C13 1.390(7) . . no
C13 C14 1.377(7) . . no
C14 C15 1.375(7) . . no
C15 C16 1.376(7) . . no
C21 C22 1.400(7) . . no
C21 C26 1.381(7) . . no
C22 C23 1.377(7) . . no
C23 C24 1.401(8) . . no
C24 C25 1.394(7) . . no
C25 C26 1.379(7) . . no
C1 H1A 0.9800 . . no
C1 H1B 0.9800 . . no
C1 H1C 0.9800 . . no
C12 H12 0.9500 . . no
C13 H13 0.9500 . . no
C15 H15 0.9500 . . no
C16 H16 0.9500 . . no
C22 H22 0.9500 . . no
C23 H23 0.9500 . . no
C25 H25 0.9500 . . no
C26 H26 0.9500 . . no

loop_
_geom_torsion_atom_site_label_1
_geom_torsion_atom_site_label_2
_geom_torsion_atom_site_label_3
_geom_torsion_atom_site_label_4
_geom_torsion
_geom_torsion_site_symmetry_1
_geom_torsion_site_symmetry_2
_geom_torsion_site_symmetry_3
_geom_torsion_site_symmetry_4
_geom_torsion_publ_flag
C1 O1 C24 C23 -178.7(5) . . . . no
C1 O1 C24 C25 2.2(7) . . . . no
C16 C11 C12 C13 -4.7(7) . . . . no
C21 C11 C12 C13 177.5(4) . . . . no
C12 C11 C16 C15 4.0(7) . . . . no
C21 C11 C16 C15 -178.1(5) . . . . no
C12 C11 C21 C22 -8.8(6) . . . . no
C12 C11 C21 C26 171.8(4) . . . . no
C16 C11 C21 C22 173.5(4) . . . . no
C16 C11 C21 C26 -6.0(6) . . . . no
C11 C12 C13 C14 3.0(8) . . . . no
C12 C13 C14 Br1 179.7(4) . . . . no
C12 C13 C14 C15 -0.7(8) . . . . no
Br1 C14 C15 C16 179.8(4) . . . . no
C13 C14 C15 C16 0.2(8) . . . . no
C14 C15 C16 C11 -1.9(8) . . . . no
C11 C21 C22 C23 -179.2(4) . . . . no
C26 C21 C22 C23 0.3(7) . . . . no
C11 C21 C26 C25 179.6(4) . . . . no
C22 C21 C26 C25 0.2(7) . . . . no
C21 C22 C23 C24 -0.1(8) . . . . no
C22 C23 C24 O1 -179.7(5) . . . . no
C22 C23 C24 C25 -0.5(8) . . . . no
O1 C24 C25 C26 -180.0(4) . . . . no
C23 C24 C25 C26 0.9(7) . . . . no
C24 C25 C26 C21 -0.8(7) . . . . no
